data_7060630
loop_
_publ_author_name
'Braun, Vanessa'
'Wurzenberger, Maximilian H. H.'
'Weippert, Valentin'
'Stierstorfer, J\"org'

_publ_section_title
;
 Tailoring the properties of 3d transition metal complexes with different
 N-cycloalkyl-substituted tetrazoles
;
_journal_issue 25
_journal_name_full 'New Journal of Chemistry'
_journal_page_first 11042
_journal_page_last 11050
_journal_paper_doi 10.1039/D1NJ01675J
_journal_volume 45
_journal_year 2021
_chemical_formula_moiety 'C16 H24 Cu2 N20 O12'
_chemical_formula_sum 'C16 H24 Cu2 N20 O12'
_chemical_formula_weight 815.63
_chemical_name_common 'dinitrato di(1-cyclopropyl-5H-tetrazolyl) copper(II)'
_chemical_name_systematic 'dinitrato di(1-cyclopropyl-5H-tetrazolyl) copper(II)'
_space_group_IT_number 33
_space_group_name_Hall 'P 2c -2n'
_space_group_name_H-M_alt 'P n a 21'
_symmetry_cell_setting orthorhombic
_symmetry_Int_Tables_number 33
_symmetry_space_group_name_Hall 'P 2c -2n'
_symmetry_space_group_name_H-M 'P n a 21'
_atom_sites_solution_hydrogens geom
_atom_sites_solution_primary difmap
_audit_creation_date 2020-06-02
_audit_creation_method SHELXL-2018/3
_audit_update_record
;
2021-02-04 deposited with the CCDC.	2021-04-28 downloaded from the CCDC.
;
_cell_angle_alpha 90
_cell_angle_beta 90
_cell_angle_gamma 90
_cell_formula_units_Z 8
_cell_length_a 19.4982(5)
_cell_length_b 15.0587(5)
_cell_length_c 20.7916(5)
_cell_measurement_reflns_used 6205
_cell_measurement_temperature 110(2)
_cell_measurement_theta_max 27.4590
_cell_measurement_theta_min 2.4670
_cell_volume 6104.8(3)
_computing_cell_refinement 'CrysAlisPro 1.171.40.81a (Rigaku OD, 2020)'
_computing_data_collection 'CrysAlisPro 1.171.40.81a (Rigaku OD, 2020)'
_computing_data_reduction 'CrysAlisPro 1.171.40.81a (Rigaku OD, 2020)'
_computing_molecular_graphics 'Diamond 2.1c, Crystal Impact GbR'
_computing_publication_material 'Encifer 1.5.1, CCDC 2014'
_computing_structure_refinement 'SHELXL-2018/3 (Sheldrick, 2018)'
_computing_structure_solution SIR-92
_diffrn_ambient_temperature 110(2)
_diffrn_detector 'CCD plate'
_diffrn_detector_area_resol_mean 15.9809
_diffrn_detector_type Sapphire3
_diffrn_measured_fraction_theta_full 0.999
_diffrn_measured_fraction_theta_max 0.943
_diffrn_measurement_details
;
List of Runs (angles in degrees, time in seconds):

  # Type    Start    End  Width  t~exp~   \w     \q     \k     \f   Frames
#--------------------------------------------------------------------------
  1  \w    -38.00  52.00   1.00   50.00    --   29.64 -57.00-120.00   90
  2  \w    -19.00  71.00   1.00   50.00    --   29.64 -99.00 120.00   90
  3  \w      6.00  99.00   1.00   50.00    --   29.64  57.00  30.00   93
  4  \w     76.00 112.00   1.00   50.00    --   29.64-178.00 -30.00   36
  5  \w    -43.00  46.00   1.00   50.00    --   29.64 -37.00 120.00   89
;
_diffrn_measurement_device 'four-circle diffractometer'
_diffrn_measurement_device_type 'Xcalibur, Sapphire3'
_diffrn_measurement_method '\w scans'
_diffrn_orient_matrix_UB_11 -0.0060541000
_diffrn_orient_matrix_UB_12 0.0362963000
_diffrn_orient_matrix_UB_13 0.0209853000
_diffrn_orient_matrix_UB_21 0.0108908000
_diffrn_orient_matrix_UB_22 0.0298734000
_diffrn_orient_matrix_UB_23 -0.0243337000
_diffrn_orient_matrix_UB_31 -0.0341740000
_diffrn_orient_matrix_UB_32 0.0030689000
_diffrn_orient_matrix_UB_33 -0.0114526000
_diffrn_radiation_monochromator graphite
_diffrn_radiation_probe x-ray
_diffrn_radiation_type MoK\a
_diffrn_radiation_wavelength 0.71073
_diffrn_reflns_av_R_equivalents 0.0861
_diffrn_reflns_av_sigmaI/netI 0.1371
_diffrn_reflns_av_unetI/netI 0.1079
_diffrn_reflns_Laue_measured_fraction_full 0.999
_diffrn_reflns_Laue_measured_fraction_max 0.943
_diffrn_reflns_limit_h_max 29
_diffrn_reflns_limit_h_min -29
_diffrn_reflns_limit_k_max 21
_diffrn_reflns_limit_k_min -21
_diffrn_reflns_limit_l_max 24
_diffrn_reflns_limit_l_min -30
_diffrn_reflns_number 56214
_diffrn_reflns_point_group_measured_fraction_full 0.968
_diffrn_reflns_point_group_measured_fraction_max 0.861
_diffrn_reflns_theta_full 25.242
_diffrn_reflns_theta_max 32.346
_diffrn_reflns_theta_min 2.489
_diffrn_source 'fine-focus sealed X-ray tube'
_exptl_absorpt_coefficient_mu 1.486
_exptl_absorpt_correction_T_max 1.00000
_exptl_absorpt_correction_T_min 0.88519
_exptl_absorpt_correction_type multi-scan
_exptl_absorpt_process_details
;
CrysAlisPro 1.171.40.81a (Rigaku Oxford Diffraction, 2020)
Empirical absorption correction using spherical harmonics,
implemented in SCALE3 ABSPACK scaling algorithm.
;
_exptl_crystal_colour blue
_exptl_crystal_density_diffrn 1.775
_exptl_crystal_description block
_exptl_crystal_F_000 3312
_exptl_crystal_size_max 0.294
_exptl_crystal_size_mid 0.126
_exptl_crystal_size_min 0.106
_refine_diff_density_max 0.775
_refine_diff_density_min -0.503
_refine_diff_density_rms 0.120
_refine_ls_abs_structure_details
;
 Refined as an inversion twin.
;
_refine_ls_abs_structure_Flack 0.505(15)
_refine_ls_extinction_method none
_refine_ls_goodness_of_fit_ref 1.021
_refine_ls_hydrogen_treatment constr
_refine_ls_matrix_type full
_refine_ls_number_parameters 902
_refine_ls_number_reflns 18817
_refine_ls_number_restraints 1
_refine_ls_restrained_S_all 1.021
_refine_ls_R_factor_all 0.1089
_refine_ls_R_factor_gt 0.0590
_refine_ls_shift/su_max 0.001
_refine_ls_shift/su_mean 0.000
_refine_ls_structure_factor_coef Fsqd
_refine_ls_weighting_details 'w=1/[\s^2^(Fo^2^)+(0.0338P)^2^] where P=(Fo^2^+2Fc^2^)/3'
_refine_ls_weighting_scheme calc
_refine_ls_wR_factor_gt 0.0940
_refine_ls_wR_factor_ref 0.1121
_reflns_Friedel_coverage 0.784
_reflns_Friedel_fraction_full 0.934
_reflns_Friedel_fraction_max 0.776
_reflns_number_gt 12571
_reflns_number_total 18817
_reflns_threshold_expression 'I > 2\s(I)'
_cod_data_source_file d1nj01675j2.cif
_cod_data_source_block px213
_cod_depositor_comments 'Adding full bibliography for 7060620--7060640.cif.'
_cod_database_code 7060630
_shelx_space_group_comment
;
The symmetry employed for this shelxl refinement is uniquely defined
by the following loop, which should always be used as a source of
symmetry information in preference to the above space-group names.
They are only intended as comments.
;
_shelx_estimated_absorpt_t_min 0.669
_shelx_estimated_absorpt_t_max 0.858

loop_
_space_group_symop_operation_xyz
'x, y, z'
'-x, -y, z+1/2'
'x+1/2, -y+1/2, z'
'-x+1/2, y+1/2, z+1/2'

loop_
_atom_site_label
_atom_site_type_symbol
_atom_site_fract_x
_atom_site_fract_y
_atom_site_fract_z
_atom_site_U_iso_or_equiv
_atom_site_adp_type
_atom_site_occupancy
_atom_site_site_symmetry_order
_atom_site_calc_flag
_atom_site_refinement_flags_posn
_atom_site_refinement_flags_adp
_atom_site_refinement_flags_occupancy
_atom_site_disorder_assembly
_atom_site_disorder_group
Cu2 Cu 0.67034(4) 0.60706(5) 0.38864(3) 0.01570(16) Uani 1 1 d . . . . .
Cu3 Cu 0.42908(4) 0.63628(5) 0.62798(3) 0.01650(16) Uani 1 1 d . . . . .
Cu4 Cu 0.17234(4) 0.61905(5) 0.61639(3) 0.01623(16) Uani 1 1 d . . . . .
Cu1 Cu 0.92428(4) 0.65987(5) 0.36433(4) 0.01652(16) Uani 1 1 d . . . . .
O22 O 0.2087(2) 0.5059(3) 0.6525(2) 0.0174(10) Uani 1 1 d . . . . .
O19 O 0.1314(2) 0.7327(3) 0.5855(2) 0.0182(9) Uani 1 1 d . . . . .
O13 O 0.3813(2) 0.7266(3) 0.5750(2) 0.0180(9) Uani 1 1 d . . . . .
O10 O 0.7077(2) 0.5025(3) 0.3412(2) 0.0185(10) Uani 1 1 d . . . . .
O1 O 0.8700(2) 0.7439(3) 0.4164(2) 0.0183(9) Uani 1 1 d . . . . .
O4 O 0.9903(2) 0.5906(3) 0.3127(2) 0.0228(10) Uani 1 1 d . . . . .
O16 O 0.4863(2) 0.5551(3) 0.6799(2) 0.0217(10) Uani 1 1 d . . . . .
O2 O 0.7884(2) 0.6552(3) 0.3857(2) 0.0233(10) Uani 1 1 d . . . . .
O14 O 0.2908(2) 0.6580(3) 0.6107(2) 0.0222(10) Uani 1 1 d . . . . .
O7 O 0.6176(2) 0.7008(3) 0.4329(2) 0.0217(10) Uani 1 1 d . . . . .
O20 O 0.0383(2) 0.8103(3) 0.5856(2) 0.0238(10) Uani 1 1 d . . . . .
O11 O 0.6694(3) 0.3711(3) 0.3171(2) 0.0298(12) Uani 1 1 d . . . . .
O15 O 0.2813(2) 0.7852(3) 0.5622(2) 0.0278(11) Uani 1 1 d . . . . .
N40 N 0.1601(3) 0.4472(4) 0.6522(3) 0.0200(12) Uani 1 1 d . . . . .
O18 O 0.3844(2) 0.4994(3) 0.6936(2) 0.0292(12) Uani 1 1 d . . . . .
N19 N 0.5529(3) 0.7026(4) 0.4181(2) 0.0200(12) Uani 1 1 d . . . . .
O24 O 0.1723(3) 0.3739(3) 0.6758(2) 0.0266(11) Uani 1 1 d . . . . .
O9 O 0.5222(2) 0.7736(3) 0.4292(2) 0.0275(11) Uani 1 1 d . . . . .
N29 N 0.3153(3) 0.7233(4) 0.5824(2) 0.0177(11) Uani 1 1 d . . . . .
O3 O 0.7636(2) 0.7826(4) 0.4296(2) 0.0304(12) Uani 1 1 d . . . . .
N5 N 0.9358(3) 0.5778(4) 0.4386(2) 0.0177(11) Uani 1 1 d . . . . .
O8 O 0.5259(2) 0.6381(3) 0.3942(3) 0.0336(12) Uani 1 1 d . . . . .
N1 N 0.9061(3) 0.7338(4) 0.2872(2) 0.0173(11) Uani 1 1 d . . . . .
N2 N 0.8455(3) 0.7775(4) 0.2772(2) 0.0202(12) Uani 1 1 d . . . . .
N9 N 0.8045(3) 0.7271(4) 0.4105(2) 0.0188(11) Uani 1 1 d . . . . .
N18 N 0.7072(3) 0.5213(4) 0.5733(2) 0.0198(12) Uani 1 1 d . . . . .
O23 O 0.1043(2) 0.4664(3) 0.6283(3) 0.0381(13) Uani 1 1 d . . . . .
O12 O 0.6043(2) 0.4643(3) 0.3681(3) 0.0377(13) Uani 1 1 d . . . . .
N35 N 0.1613(3) 0.6598(4) 0.7054(3) 0.0189(11) Uani 1 1 d . . . . .
N12 N 0.6080(3) 0.7281(4) 0.2926(2) 0.0207(12) Uani 1 1 d . . . . .
N24 N 0.4372(3) 0.4985(4) 0.4587(2) 0.0213(12) Uani 1 1 d . . . . .
O21 O 0.0333(2) 0.6684(3) 0.6043(2) 0.0303(12) Uani 1 1 d . . . . .
O5 O 0.9863(3) 0.4673(4) 0.2577(2) 0.0414(15) Uani 1 1 d . . . . .
N14 N 0.6653(3) 0.7093(4) 0.2065(2) 0.0201(11) Uani 1 1 d . . . . .
N38 N 0.1649(3) 0.6693(4) 0.8083(2) 0.0200(11) Uani 1 1 d . . . . .
N11 N 0.6570(3) 0.6658(4) 0.3044(2) 0.0176(11) Uani 1 1 d . . . . .
N15 N 0.6940(3) 0.5539(4) 0.4735(2) 0.0183(11) Uani 1 1 d . . . . .
O6 O 0.8936(3) 0.5228(3) 0.2983(2) 0.0299(12) Uani 1 1 d . . . . .
N34 N 0.1718(3) 0.5631(4) 0.4251(2) 0.0194(11) Uani 1 1 d . . . . .
O17 O 0.4738(3) 0.4289(4) 0.7292(2) 0.0367(13) Uani 1 1 d . . . . .
N28 N 0.4279(3) 0.7790(4) 0.7950(2) 0.0211(12) Uani 1 1 d . . . . .
N31 N 0.1810(3) 0.5770(4) 0.5275(3) 0.0213(12) Uani 1 1 d . . . . .
N8 N 0.9448(3) 0.5208(4) 0.5323(2) 0.0184(12) Uani 1 1 d . . . . .
N10 N 0.9557(3) 0.5247(4) 0.2881(3) 0.0259(13) Uani 1 1 d . . . . .
N39 N 0.0652(3) 0.7369(4) 0.5920(2) 0.0183(11) Uani 1 1 d . . . . .
N6 N 0.9589(3) 0.4929(4) 0.4335(3) 0.0284(14) Uani 1 1 d . . . . .
N25 N 0.4178(3) 0.7117(4) 0.7052(2) 0.0182(11) Uani 1 1 d . . . . .
N36 N 0.1168(3) 0.7237(4) 0.7257(3) 0.0241(12) Uani 1 1 d . . . . .
N4 N 0.9067(3) 0.7940(4) 0.1937(2) 0.0188(11) Uani 1 1 d . . . . .
N37 N 0.1191(3) 0.7296(4) 0.7876(3) 0.0270(13) Uani 1 1 d . . . . .
N26 N 0.3620(3) 0.7649(4) 0.7143(3) 0.0245(13) Uani 1 1 d . . . . .
N3 N 0.8454(3) 0.8132(4) 0.2207(3) 0.0214(12) Uani 1 1 d . . . . .
N13 N 0.6130(3) 0.7547(4) 0.2338(3) 0.0247(13) Uani 1 1 d . . . . .
N21 N 0.4346(3) 0.5559(4) 0.5527(2) 0.0173(11) Uani 1 1 d . . . . .
N20 N 0.6591(3) 0.4431(4) 0.3417(3) 0.0235(13) Uani 1 1 d . . . . .
N7 N 0.9643(4) 0.4580(4) 0.4903(3) 0.0323(15) Uani 1 1 d . . . . .
N27 N 0.3674(3) 0.8058(4) 0.7682(3) 0.0271(13) Uani 1 1 d . . . . .
N22 N 0.4598(3) 0.4717(4) 0.5559(3) 0.0311(15) Uani 1 1 d . . . . .
C9 C 0.6917(3) 0.6553(4) 0.2508(3) 0.0194(14) Uani 1 1 d . . . . .
H9 H 0.729216 0.615952 0.244706 0.023 Uiso 1 1 calc R U . . .
C25 C 0.1503(3) 0.6075(4) 0.4755(3) 0.0206(13) Uani 1 1 d . . . . .
H25 H 0.117661 0.654297 0.474703 0.025 Uiso 1 1 calc R U . . .
N30 N 0.4477(3) 0.4922(4) 0.7019(2) 0.0227(13) Uani 1 1 d . . . . .
C5 C 0.9277(3) 0.5937(4) 0.5004(3) 0.0186(13) Uani 1 1 d . . . . .
H5 H 0.912229 0.647817 0.518882 0.022 Uiso 1 1 calc R U . . .
C1 C 0.9420(3) 0.7449(4) 0.2341(3) 0.0192(13) Uani 1 1 d . . . . .
H1 H 0.986369 0.721212 0.226272 0.023 Uiso 1 1 calc R U . . .
N16 N 0.7384(3) 0.4852(5) 0.4790(3) 0.0386(17) Uani 1 1 d . . . . .
N32 N 0.2242(4) 0.5127(5) 0.5070(3) 0.046(2) Uani 1 1 d . . . . .
N23 N 0.4612(3) 0.4362(4) 0.4998(3) 0.0295(14) Uani 1 1 d . . . . .
C17 C 0.4217(3) 0.5713(5) 0.4913(3) 0.0210(14) Uani 1 1 d . . . . .
H17 H 0.404480 0.625080 0.473665 0.025 Uiso 1 1 calc R U . . .
C6 C 0.9475(3) 0.5053(4) 0.6009(3) 0.0205(14) Uani 1 1 d . . . . .
H6 H 0.994216 0.504256 0.620686 0.025 Uiso 1 1 calc R U . . .
C30 C 0.1797(4) 0.6543(5) 0.8759(3) 0.0252(15) Uani 1 1 d . . . . .
H30 H 0.190327 0.591560 0.888184 0.030 Uiso 1 1 calc R U . . .
C14 C 0.7047(3) 0.5135(5) 0.6422(3) 0.0255(15) Uani 1 1 d . . . . .
H14 H 0.720908 0.455337 0.659699 0.031 Uiso 1 1 calc R U . . .
N17 N 0.7460(3) 0.4644(5) 0.5388(3) 0.0373(17) Uani 1 1 d . . . . .
N33 N 0.2183(4) 0.5029(5) 0.4450(3) 0.0420(19) Uani 1 1 d . . . . .
C7 C 0.8959(3) 0.4453(5) 0.6302(3) 0.0270(15) Uani 1 1 d . . . . .
H7A H 0.910658 0.407468 0.666601 0.032 Uiso 1 1 calc R U . . .
H7B H 0.861277 0.418077 0.601447 0.032 Uiso 1 1 calc R U . . .
C8 C 0.8923(4) 0.5431(5) 0.6410(3) 0.0281(17) Uani 1 1 d . . . . .
H8A H 0.855323 0.576456 0.618963 0.034 Uiso 1 1 calc R U . . .
H8B H 0.904686 0.565851 0.684093 0.034 Uiso 1 1 calc R U . . .
C21 C 0.4573(3) 0.7214(4) 0.7558(3) 0.0197(14) Uani 1 1 d . . . . .
H21 H 0.499732 0.692095 0.763035 0.024 Uiso 1 1 calc R U . . .
C22 C 0.4521(3) 0.8119(5) 0.8565(3) 0.0283(16) Uani 1 1 d . . . . .
H22 H 0.486776 0.860856 0.855151 0.034 Uiso 1 1 calc R U . . .
C29 C 0.1902(3) 0.6269(5) 0.7575(3) 0.0204(14) Uani 1 1 d . . . . .
H29 H 0.223417 0.580780 0.758498 0.024 Uiso 1 1 calc R U . . .
C13 C 0.6756(3) 0.5753(5) 0.5325(3) 0.0215(14) Uani 1 1 d . . . . .
H13 H 0.644922 0.621664 0.543911 0.026 Uiso 1 1 calc R U . . .
C15 C 0.6486(3) 0.5557(5) 0.6790(3) 0.0295(17) Uani 1 1 d . . . . .
H15A H 0.630169 0.523223 0.716679 0.035 Uiso 1 1 calc R U . . .
H15B H 0.614298 0.590804 0.654827 0.035 Uiso 1 1 calc R U . . .
C16 C 0.7192(4) 0.5914(5) 0.6836(3) 0.0293(17) Uani 1 1 d . . . . .
H16A H 0.728926 0.648756 0.662166 0.035 Uiso 1 1 calc R U . . .
H16B H 0.744800 0.581165 0.724028 0.035 Uiso 1 1 calc R U . . .
C27 C 0.2091(4) 0.5813(5) 0.3100(3) 0.0282(16) Uani 1 1 d . . . . .
H27A H 0.257088 0.573450 0.324617 0.034 Uiso 1 1 calc R U . . .
H27B H 0.202990 0.623675 0.274074 0.034 Uiso 1 1 calc R U . . .
C23 C 0.4579(4) 0.7481(6) 0.9106(3) 0.0349(19) Uani 1 1 d . . . . .
H23A H 0.495767 0.756887 0.941730 0.042 Uiso 1 1 calc R U . . .
H23B H 0.445781 0.685361 0.902195 0.042 Uiso 1 1 calc R U . . .
C26 C 0.1545(3) 0.5757(5) 0.3585(3) 0.0261(14) Uani 1 1 d . . . . .
H26 H 0.114072 0.615081 0.350585 0.031 Uiso 1 1 calc R U . . .
C19 C 0.3946(4) 0.5382(5) 0.3479(3) 0.0288(17) Uani 1 1 d . . . . .
H19A H 0.411965 0.551880 0.304299 0.035 Uiso 1 1 calc R U . . .
H19B H 0.368514 0.586743 0.368717 0.035 Uiso 1 1 calc R U . . .
C18 C 0.4372(4) 0.4803(5) 0.3897(3) 0.0261(15) Uani 1 1 d . . . . .
H18 H 0.481120 0.457828 0.370813 0.031 Uiso 1 1 calc R U . . .
C3 C 0.9467(4) 0.7546(6) 0.0830(3) 0.0344(19) Uani 1 1 d . . . . .
H3A H 0.982896 0.770208 0.051623 0.041 Uiso 1 1 calc R U . . .
H3B H 0.947747 0.692268 0.098202 0.041 Uiso 1 1 calc R U . . .
C31 C 0.2171(4) 0.7238(6) 0.9125(3) 0.0356(18) Uani 1 1 d . . . . .
H31A H 0.250443 0.704267 0.945470 0.043 Uiso 1 1 calc R U . . .
H31B H 0.229642 0.779074 0.889501 0.043 Uiso 1 1 calc R U . . .
C12 C 0.6321(4) 0.7108(5) 0.0913(3) 0.0320(18) Uani 1 1 d . . . . .
H12A H 0.586890 0.688163 0.105391 0.038 Uiso 1 1 calc R U . . .
H12B H 0.630764 0.752010 0.054242 0.038 Uiso 1 1 calc R U . . .
C4 C 0.8784(4) 0.7979(6) 0.0758(3) 0.0356(19) Uani 1 1 d . . . . .
H4A H 0.837203 0.762423 0.086409 0.043 Uiso 1 1 calc R U . . .
H4B H 0.872348 0.840353 0.039837 0.043 Uiso 1 1 calc R U . . .
C10 C 0.6853(3) 0.7262(5) 0.1415(3) 0.0279(16) Uani 1 1 d . . . . .
H10 H 0.717166 0.777319 0.134372 0.033 Uiso 1 1 calc R U . . .
C11 C 0.6919(4) 0.6505(5) 0.0969(3) 0.0322(18) Uani 1 1 d . . . . .
H11A H 0.683736 0.590199 0.114261 0.039 Uiso 1 1 calc R U . . .
H11B H 0.727581 0.654005 0.063145 0.039 Uiso 1 1 calc R U . . .
C2 C 0.9246(3) 0.8248(4) 0.1300(3) 0.0250(14) Uani 1 1 d . . . . .
H2 H 0.947448 0.884072 0.126708 0.030 Uiso 1 1 calc R U . . .
C32 C 0.1437(4) 0.7070(6) 0.9247(3) 0.038(2) Uani 1 1 d . . . . .
H32A H 0.131132 0.677259 0.965486 0.046 Uiso 1 1 calc R U . . .
H32B H 0.110347 0.752007 0.909561 0.046 Uiso 1 1 calc R U . . .
C20 C 0.3732(4) 0.4454(5) 0.3616(4) 0.0331(17) Uani 1 1 d . . . . .
H20A H 0.333688 0.436264 0.390757 0.040 Uiso 1 1 calc R U . . .
H20B H 0.377121 0.401415 0.326366 0.040 Uiso 1 1 calc R U . . .
C28 C 0.1623(5) 0.5022(6) 0.3129(3) 0.041(2) Uani 1 1 d . . . . .
H28A H 0.127364 0.495848 0.278643 0.049 Uiso 1 1 calc R U . . .
H28B H 0.181449 0.445634 0.329176 0.049 Uiso 1 1 calc R U . . .
C24 C 0.4014(4) 0.8151(6) 0.9099(3) 0.039(2) Uani 1 1 d . . . . .
H24A H 0.354359 0.793680 0.901036 0.047 Uiso 1 1 calc R U . . .
H24B H 0.404353 0.865219 0.940578 0.047 Uiso 1 1 calc R U . . .

loop_
_atom_site_aniso_label
_atom_site_aniso_U_11
_atom_site_aniso_U_22
_atom_site_aniso_U_33
_atom_site_aniso_U_23
_atom_site_aniso_U_13
_atom_site_aniso_U_12
Cu2 0.0159(4) 0.0162(4) 0.0150(3) -0.0010(3) 0.0000(3) 0.0019(3)
Cu3 0.0158(3) 0.0181(4) 0.0156(3) 0.0014(3) -0.0009(3) -0.0004(3)
Cu4 0.0153(4) 0.0168(4) 0.0166(4) 0.0005(3) -0.0003(3) 0.0022(3)
Cu1 0.0166(4) 0.0168(4) 0.0161(3) -0.0004(3) 0.0015(3) 0.0003(3)
O22 0.017(2) 0.015(2) 0.020(2) 0.0015(17) 0.0020(18) -0.0014(19)
O19 0.012(2) 0.019(2) 0.024(2) 0.0030(18) 0.0030(17) 0.0056(18)
O13 0.015(2) 0.019(2) 0.020(2) 0.0001(18) 0.0009(17) 0.0001(19)
O10 0.020(2) 0.016(2) 0.020(2) -0.0008(18) -0.0001(18) -0.0020(19)
O1 0.016(2) 0.019(2) 0.020(2) -0.0002(18) 0.0028(17) -0.0016(18)
O4 0.023(2) 0.023(3) 0.022(2) -0.0033(19) 0.0008(19) 0.001(2)
O16 0.019(2) 0.026(3) 0.021(2) 0.0087(19) -0.0037(18) -0.002(2)
O2 0.015(2) 0.025(3) 0.030(3) -0.001(2) 0.001(2) -0.0061(19)
O14 0.017(2) 0.024(3) 0.025(3) 0.005(2) 0.0016(19) -0.0059(19)
O7 0.016(2) 0.028(3) 0.021(2) -0.0041(19) -0.0017(17) 0.004(2)
O20 0.021(2) 0.020(3) 0.030(2) 0.005(2) 0.0008(19) 0.005(2)
O11 0.028(3) 0.020(3) 0.041(3) -0.012(2) -0.004(2) -0.002(2)
O15 0.023(2) 0.028(3) 0.032(3) 0.001(2) -0.004(2) 0.010(2)
N40 0.019(3) 0.019(3) 0.022(3) 0.004(2) 0.005(2) 0.004(2)
O18 0.021(3) 0.031(3) 0.036(3) 0.004(2) 0.001(2) -0.006(2)
N19 0.019(3) 0.021(3) 0.020(3) -0.007(2) 0.001(2) -0.002(2)
O24 0.031(3) 0.019(3) 0.030(3) 0.008(2) -0.003(2) -0.003(2)
O9 0.019(2) 0.025(3) 0.039(3) -0.011(2) -0.001(2) 0.008(2)
N29 0.019(3) 0.019(3) 0.016(2) -0.003(2) -0.001(2) 0.003(2)
O3 0.026(3) 0.036(3) 0.029(3) 0.000(2) 0.006(2) 0.014(2)
N5 0.021(3) 0.016(3) 0.017(3) -0.003(2) 0.000(2) 0.002(2)
O8 0.026(3) 0.028(3) 0.047(3) -0.015(2) 0.007(2) -0.012(2)
N1 0.018(3) 0.019(3) 0.015(3) 0.000(2) 0.004(2) -0.003(2)
N2 0.020(3) 0.021(3) 0.019(3) -0.001(2) -0.002(2) 0.003(2)
N9 0.018(3) 0.024(3) 0.015(2) 0.007(2) 0.001(2) 0.003(2)
N18 0.022(3) 0.020(3) 0.018(3) 0.000(2) 0.000(2) 0.004(2)
O23 0.015(2) 0.032(3) 0.067(4) 0.011(3) -0.009(3) -0.001(2)
O12 0.016(2) 0.032(3) 0.065(4) -0.008(3) 0.010(3) -0.002(2)
N35 0.020(3) 0.015(3) 0.022(3) -0.002(2) 0.001(2) 0.003(2)
N12 0.023(3) 0.018(3) 0.022(3) 0.000(2) -0.004(2) 0.004(2)
N24 0.026(3) 0.021(3) 0.017(3) 0.000(2) 0.000(2) 0.002(2)
O21 0.023(3) 0.019(3) 0.049(3) 0.005(2) -0.002(2) -0.005(2)
O5 0.059(4) 0.030(3) 0.035(3) -0.016(2) -0.002(3) 0.023(3)
N14 0.021(3) 0.022(3) 0.017(3) 0.002(2) 0.002(2) 0.000(2)
N38 0.026(3) 0.018(3) 0.016(3) -0.003(2) 0.002(2) 0.002(2)
N11 0.014(3) 0.017(3) 0.022(3) -0.003(2) -0.002(2) 0.005(2)
N15 0.017(3) 0.021(3) 0.017(3) -0.001(2) 0.003(2) 0.002(2)
O6 0.027(3) 0.030(3) 0.033(3) -0.005(2) 0.000(2) -0.005(2)
N34 0.023(3) 0.018(3) 0.018(3) -0.001(2) -0.002(2) 0.000(2)
O17 0.047(3) 0.030(3) 0.033(3) 0.014(2) 0.002(2) 0.008(3)
N28 0.023(3) 0.021(3) 0.019(3) -0.002(2) 0.000(2) -0.008(2)
N31 0.023(3) 0.018(3) 0.023(3) -0.004(2) -0.002(2) 0.006(2)
N8 0.018(3) 0.019(3) 0.018(3) 0.000(2) 0.000(2) 0.002(2)
N10 0.035(4) 0.023(3) 0.019(3) 0.000(2) 0.000(2) 0.004(3)
N39 0.018(3) 0.017(3) 0.020(3) -0.001(2) 0.001(2) 0.000(2)
N6 0.041(4) 0.022(3) 0.023(3) -0.002(2) 0.004(3) 0.008(3)
N25 0.020(3) 0.017(3) 0.018(3) 0.004(2) 0.001(2) -0.001(2)
N36 0.024(3) 0.022(3) 0.027(3) 0.000(2) -0.001(2) 0.006(2)
N4 0.019(3) 0.018(3) 0.019(3) -0.001(2) 0.001(2) -0.001(2)
N37 0.026(3) 0.030(4) 0.025(3) 0.000(3) 0.000(2) 0.008(3)
N26 0.034(3) 0.018(3) 0.021(3) -0.001(2) -0.001(2) 0.001(3)
N3 0.024(3) 0.019(3) 0.020(3) 0.001(2) 0.001(2) -0.001(2)
N13 0.025(3) 0.022(3) 0.027(3) 0.000(2) 0.001(2) 0.005(2)
N21 0.018(3) 0.018(3) 0.016(2) 0.002(2) 0.001(2) 0.000(2)
N20 0.019(3) 0.020(3) 0.032(3) -0.003(2) -0.002(2) -0.003(2)
N7 0.052(4) 0.021(3) 0.024(3) 0.000(2) 0.005(3) 0.014(3)
N27 0.038(4) 0.023(3) 0.021(3) 0.001(2) -0.004(2) 0.004(3)
N22 0.046(4) 0.019(3) 0.029(3) 0.001(3) -0.001(3) 0.007(3)
C9 0.016(3) 0.022(4) 0.020(3) 0.000(3) 0.000(2) -0.003(3)
C25 0.024(3) 0.016(3) 0.022(3) 0.003(3) -0.001(3) 0.000(3)
N30 0.031(3) 0.024(3) 0.013(3) 0.004(2) 0.004(2) 0.000(3)
C5 0.018(3) 0.016(3) 0.022(3) 0.003(3) -0.006(2) 0.001(3)
C1 0.019(3) 0.019(4) 0.020(3) 0.000(3) 0.001(2) 0.001(3)
N16 0.047(4) 0.046(4) 0.023(3) 0.003(3) 0.001(3) 0.028(3)
N32 0.061(5) 0.053(5) 0.025(3) -0.011(3) -0.011(3) 0.033(4)
N23 0.043(4) 0.021(3) 0.024(3) 0.002(2) 0.001(3) 0.007(3)
C17 0.025(4) 0.023(4) 0.015(3) 0.001(3) -0.004(3) -0.001(3)
C6 0.020(3) 0.023(4) 0.018(3) 0.006(3) -0.004(2) 0.003(3)
C30 0.032(4) 0.026(4) 0.018(3) 0.000(3) 0.000(3) 0.007(3)
C14 0.033(4) 0.023(4) 0.020(3) 0.006(3) -0.002(3) 0.003(3)
N17 0.043(4) 0.045(4) 0.024(3) 0.001(3) 0.003(3) 0.028(3)
N33 0.062(5) 0.044(5) 0.020(3) -0.004(3) -0.004(3) 0.033(4)
C7 0.027(4) 0.025(4) 0.029(4) 0.007(3) -0.001(3) -0.003(3)
C8 0.036(4) 0.032(4) 0.017(3) 0.009(3) 0.006(3) 0.007(3)
C21 0.017(3) 0.023(4) 0.019(3) 0.001(3) 0.001(2) -0.002(3)
C22 0.035(4) 0.031(4) 0.019(3) -0.003(3) -0.001(3) -0.018(3)
C29 0.023(3) 0.020(4) 0.018(3) 0.001(3) 0.002(2) 0.002(3)
C13 0.019(3) 0.025(4) 0.020(3) 0.000(3) 0.002(3) 0.003(3)
C15 0.023(4) 0.050(5) 0.016(3) 0.003(3) 0.004(3) -0.004(3)
C16 0.026(4) 0.040(5) 0.021(3) 0.001(3) 0.004(3) -0.005(3)
C27 0.036(4) 0.028(4) 0.021(3) 0.004(3) 0.002(3) 0.002(3)
C23 0.036(4) 0.049(5) 0.019(3) 0.000(3) -0.006(3) 0.007(4)
C26 0.026(3) 0.029(4) 0.024(3) 0.003(3) -0.001(3) 0.002(3)
C19 0.032(4) 0.029(4) 0.025(4) -0.001(3) -0.002(3) 0.005(3)
C18 0.029(4) 0.024(4) 0.025(3) -0.002(3) 0.008(3) 0.001(3)
C3 0.040(5) 0.044(5) 0.020(3) -0.001(3) 0.004(3) -0.007(4)
C31 0.042(4) 0.041(5) 0.024(3) 0.000(3) -0.009(3) -0.007(4)
C12 0.035(4) 0.038(5) 0.023(4) 0.007(3) -0.003(3) 0.008(4)
C4 0.034(4) 0.056(6) 0.017(3) 0.003(3) -0.003(3) -0.002(4)
C10 0.033(4) 0.027(4) 0.024(3) 0.004(3) 0.004(3) 0.000(3)
C11 0.041(4) 0.037(5) 0.019(3) 0.003(3) 0.001(3) 0.002(4)
C2 0.032(4) 0.027(4) 0.016(3) 0.010(3) -0.002(3) -0.010(3)
C32 0.041(5) 0.049(6) 0.025(4) -0.010(4) 0.002(3) 0.000(4)
C20 0.033(4) 0.030(4) 0.036(4) -0.004(3) -0.001(3) -0.002(3)
C28 0.066(6) 0.030(5) 0.027(4) -0.003(3) -0.014(4) -0.006(4)
C24 0.039(5) 0.051(6) 0.026(4) -0.014(4) -0.005(3) -0.001(4)

loop_
_atom_type_symbol
_atom_type_description
_atom_type_scat_dispersion_real
_atom_type_scat_dispersion_imag
_atom_type_scat_source
C C 0.0033 0.0016 'International Tables Vol C Tables 4.2.6.8 and 6.1.1.4'
H H 0.0000 0.0000 'International Tables Vol C Tables 4.2.6.8 and 6.1.1.4'
Cu Cu 0.3201 1.2651 'International Tables Vol C Tables 4.2.6.8 and 6.1.1.4'
N N 0.0061 0.0033 'International Tables Vol C Tables 4.2.6.8 and 6.1.1.4'
O O 0.0106 0.0060 'International Tables Vol C Tables 4.2.6.8 and 6.1.1.4'

loop_
_geom_angle_atom_site_label_1
_geom_angle_atom_site_label_2
_geom_angle_atom_site_label_3
_geom_angle
_geom_angle_site_symmetry_1
_geom_angle_site_symmetry_3
_geom_angle_publ_flag
O7 Cu2 N11 91.4(2) . . ?
O7 Cu2 N15 89.7(2) . . ?
N11 Cu2 N15 173.7(2) . . ?
O7 Cu2 O10 169.97(18) . . ?
N11 Cu2 O10 87.89(19) . . ?
N15 Cu2 O10 92.1(2) . . ?
O7 Cu2 O2 107.09(18) . . ?
N11 Cu2 O2 88.22(19) . . ?
N15 Cu2 O2 85.55(19) . . ?
O10 Cu2 O2 82.89(17) . . ?
O16 Cu3 N25 88.6(2) . . ?
O16 Cu3 N21 91.3(2) . . ?
N25 Cu3 N21 176.0(2) . . ?
O16 Cu3 O13 173.34(19) . . ?
N25 Cu3 O13 90.2(2) . . ?
N21 Cu3 O13 90.4(2) . . ?
N35 Cu4 N31 178.5(2) . . ?
N35 Cu4 O22 87.2(2) . . ?
N31 Cu4 O22 92.8(2) . . ?
N35 Cu4 O19 89.5(2) . . ?
N31 Cu4 O19 90.4(2) . . ?
O22 Cu4 O19 175.95(18) . . ?
N35 Cu4 O14 94.4(2) . . ?
N31 Cu4 O14 87.1(2) . . ?
O22 Cu4 O14 83.39(16) . . ?
O19 Cu4 O14 99.21(16) . . ?
O1 Cu1 O4 170.71(19) . . ?
O1 Cu1 N1 89.3(2) . . ?
O4 Cu1 N1 88.4(2) . . ?
O1 Cu1 N5 91.85(19) . . ?
O4 Cu1 N5 91.2(2) . . ?
N1 Cu1 N5 174.6(2) . . ?
N40 O22 Cu4 108.8(4) . . ?
N39 O19 Cu4 113.9(4) . . ?
N29 O13 Cu3 112.0(4) . . ?
N20 O10 Cu2 105.8(4) . . ?
N9 O1 Cu1 110.3(4) . . ?
N10 O4 Cu1 106.2(4) . . ?
N30 O16 Cu3 108.6(4) . . ?
N9 O2 Cu2 119.5(4) . . ?
N29 O14 Cu4 126.2(4) . . ?
N19 O7 Cu2 114.2(4) . . ?
O24 N40 O23 122.9(6) . . ?
O24 N40 O22 118.0(5) . . ?
O23 N40 O22 119.1(5) . . ?
O8 N19 O9 123.8(6) . . ?
O8 N19 O7 120.2(5) . . ?
O9 N19 O7 116.0(5) . . ?
O15 N29 O14 124.0(6) . . ?
O15 N29 O13 118.0(5) . . ?
O14 N29 O13 117.9(5) . . ?
C5 N5 N6 106.7(5) . . ?
C5 N5 Cu1 129.1(4) . . ?
N6 N5 Cu1 124.0(4) . . ?
C1 N1 N2 105.6(5) . . ?
C1 N1 Cu1 130.9(5) . . ?
N2 N1 Cu1 123.1(4) . . ?
N3 N2 N1 109.9(5) . . ?
O3 N9 O2 124.6(6) . . ?
O3 N9 O1 118.3(6) . . ?
O2 N9 O1 117.1(5) . . ?
C13 N18 N17 108.1(5) . . ?
C13 N18 C14 132.1(6) . . ?
N17 N18 C14 119.8(5) . . ?
C29 N35 N36 106.4(5) . . ?
C29 N35 Cu4 127.6(5) . . ?
N36 N35 Cu4 125.8(4) . . ?
N13 N12 N11 109.4(5) . . ?
C17 N24 N23 109.2(5) . . ?
C17 N24 C18 131.2(6) . . ?
N23 N24 C18 119.4(6) . . ?
C9 N14 N13 108.0(5) . . ?
C9 N14 C10 131.1(6) . . ?
N13 N14 C10 120.9(5) . . ?
C29 N38 N37 108.4(5) . . ?
C29 N38 C30 128.4(6) . . ?
N37 N38 C30 123.2(5) . . ?
C9 N11 N12 107.0(5) . . ?
C9 N11 Cu2 128.9(4) . . ?
N12 N11 Cu2 124.1(4) . . ?
C13 N15 N16 106.3(5) . . ?
C13 N15 Cu2 131.5(5) . . ?
N16 N15 Cu2 122.1(4) . . ?
C25 N34 N33 108.2(5) . . ?
C25 N34 C26 128.8(6) . . ?
N33 N34 C26 122.9(5) . . ?
C21 N28 N27 108.5(5) . . ?
C21 N28 C22 128.8(6) . . ?
N27 N28 C22 122.7(6) . . ?
C25 N31 N32 105.9(5) . . ?
C25 N31 Cu4 128.4(5) . . ?
N32 N31 Cu4 125.6(4) . . ?
C5 N8 N7 109.2(5) . . ?
C5 N8 C6 129.4(6) . . ?
N7 N8 C6 121.3(5) . . ?
O5 N10 O6 123.5(6) . . ?
O5 N10 O4 119.1(6) . . ?
O6 N10 O4 117.3(6) . . ?
O20 N39 O21 124.1(6) . . ?
O20 N39 O19 117.1(5) . . ?
O21 N39 O19 118.9(5) . . ?
N7 N6 N5 109.6(5) . . ?
C21 N25 N26 106.9(5) . . ?
C21 N25 Cu3 130.5(5) . . ?
N26 N25 Cu3 122.6(4) . . ?
N37 N36 N35 109.7(5) . . ?
C1 N4 N3 108.5(5) . . ?
C1 N4 C2 129.7(6) . . ?
N3 N4 C2 121.7(5) . . ?
N36 N37 N38 107.2(5) . . ?
N27 N26 N25 109.8(5) . . ?
N2 N3 N4 106.7(5) . . ?
N12 N13 N14 107.3(5) . . ?
C17 N21 N22 106.2(5) . . ?
C17 N21 Cu3 130.2(5) . . ?
N22 N21 Cu3 123.4(4) . . ?
O11 N20 O12 123.9(6) . . ?
O11 N20 O10 119.2(6) . . ?
O12 N20 O10 116.9(6) . . ?
N6 N7 N8 106.5(6) . . ?
N26 N27 N28 106.5(5) . . ?
N23 N22 N21 110.6(6) . . ?
N11 C9 N14 108.3(6) . . ?
N11 C9 H9 125.9 . . ?
N14 C9 H9 125.9 . . ?
N34 C25 N31 109.4(6) . . ?
N34 C25 H25 125.3 . . ?
N31 C25 H25 125.3 . . ?
O17 N30 O18 122.9(6) . . ?
O17 N30 O16 119.6(6) . . ?
O18 N30 O16 117.4(5) . . ?
N5 C5 N8 107.9(6) . . ?
N5 C5 H5 126.1 . . ?
N8 C5 H5 126.1 . . ?
N4 C1 N1 109.2(6) . . ?
N4 C1 H1 125.4 . . ?
N1 C1 H1 125.4 . . ?
N17 N16 N15 109.9(5) . . ?
N33 N32 N31 109.8(6) . . ?
N22 N23 N24 106.2(6) . . ?
N21 C17 N24 107.8(6) . . ?
N21 C17 H17 126.1 . . ?
N24 C17 H17 126.1 . . ?
N8 C6 C8 117.9(6) . . ?
N8 C6 C7 118.6(6) . . ?
C8 C6 C7 60.6(5) . . ?
N8 C6 H6 116.1 . . ?
C8 C6 H6 116.1 . . ?
C7 C6 H6 116.1 . . ?
N38 C30 C32 119.3(6) . . ?
N38 C30 C31 118.9(6) . . ?
C32 C30 C31 60.0(5) . . ?
N38 C30 H30 115.8 . . ?
C32 C30 H30 115.8 . . ?
C31 C30 H30 115.8 . . ?
N18 C14 C15 120.4(6) . . ?
N18 C14 C16 120.5(6) . . ?
C15 C14 C16 60.1(5) . . ?
N18 C14 H14 115.0 . . ?
C15 C14 H14 115.0 . . ?
C16 C14 H14 115.0 . . ?
N16 N17 N18 107.1(5) . . ?
N32 N33 N34 106.7(6) . . ?
C6 C7 C8 59.4(4) . . ?
C6 C7 H7A 117.8 . . ?
C8 C7 H7A 117.8 . . ?
C6 C7 H7B 117.8 . . ?
C8 C7 H7B 117.8 . . ?
H7A C7 H7B 115.0 . . ?
C6 C8 C7 60.0(5) . . ?
C6 C8 H8A 117.8 . . ?
C7 C8 H8A 117.8 . . ?
C6 C8 H8B 117.8 . . ?
C7 C8 H8B 117.8 . . ?
H8A C8 H8B 114.9 . . ?
N25 C21 N28 108.3(6) . . ?
N25 C21 H21 125.9 . . ?
N28 C21 H21 125.9 . . ?
N28 C22 C23 118.1(6) . . ?
N28 C22 C24 116.9(6) . . ?
C23 C22 C24 60.3(5) . . ?
N28 C22 H22 116.6 . . ?
C23 C22 H22 116.6 . . ?
C24 C22 H22 116.6 . . ?
N35 C29 N38 108.3(6) . . ?
N35 C29 H29 125.8 . . ?
N38 C29 H29 125.8 . . ?
N15 C13 N18 108.6(6) . . ?
N15 C13 H13 125.7 . . ?
N18 C13 H13 125.7 . . ?
C14 C15 C16 60.1(5) . . ?
C14 C15 H15A 117.8 . . ?
C16 C15 H15A 117.8 . . ?
C14 C15 H15B 117.8 . . ?
C16 C15 H15B 117.8 . . ?
H15A C15 H15B 114.9 . . ?
C14 C16 C15 59.8(5) . . ?
C14 C16 H16A 117.8 . . ?
C15 C16 H16A 117.8 . . ?
C14 C16 H16B 117.8 . . ?
C15 C16 H16B 117.8 . . ?
H16A C16 H16B 114.9 . . ?
C26 C27 C28 59.1(5) . . ?
C26 C27 H27A 117.9 . . ?
C28 C27 H27A 117.9 . . ?
C26 C27 H27B 117.9 . . ?
C28 C27 H27B 117.9 . . ?
H27A C27 H27B 115.0 . . ?
C22 C23 C24 60.0(5) . . ?
C22 C23 H23A 117.8 . . ?
C24 C23 H23A 117.8 . . ?
C22 C23 H23B 117.8 . . ?
C24 C23 H23B 117.8 . . ?
H23A C23 H23B 114.9 . . ?
N34 C26 C28 120.0(6) . . ?
N34 C26 C27 119.8(6) . . ?
C28 C26 C27 61.5(5) . . ?
N34 C26 H26 115.0 . . ?
C28 C26 H26 115.0 . . ?
C27 C26 H26 115.0 . . ?
C18 C19 C20 59.5(5) . . ?
C18 C19 H19A 117.8 . . ?
C20 C19 H19A 117.8 . . ?
C18 C19 H19B 117.8 . . ?
C20 C19 H19B 117.8 . . ?
H19A C19 H19B 115.0 . . ?
N24 C18 C20 117.1(6) . . ?
N24 C18 C19 117.6(6) . . ?
C20 C18 C19 60.3(5) . . ?
N24 C18 H18 116.7 . . ?
C20 C18 H18 116.7 . . ?
C19 C18 H18 116.7 . . ?
C4 C3 C2 60.1(5) . . ?
C4 C3 H3A 117.8 . . ?
C2 C3 H3A 117.8 . . ?
C4 C3 H3B 117.8 . . ?
C2 C3 H3B 117.8 . . ?
H3A C3 H3B 114.9 . . ?
C32 C31 C30 59.4(5) . . ?
C32 C31 H31A 117.8 . . ?
C30 C31 H31A 117.8 . . ?
C32 C31 H31B 117.8 . . ?
C30 C31 H31B 117.8 . . ?
H31A C31 H31B 115.0 . . ?
C11 C12 C10 59.6(5) . . ?
C11 C12 H12A 117.8 . . ?
C10 C12 H12A 117.8 . . ?
C11 C12 H12B 117.8 . . ?
C10 C12 H12B 117.8 . . ?
H12A C12 H12B 115.0 . . ?
C3 C4 C2 60.3(5) . . ?
C3 C4 H4A 117.7 . . ?
C2 C4 H4A 117.7 . . ?
C3 C4 H4B 117.7 . . ?
C2 C4 H4B 117.7 . . ?
H4A C4 H4B 114.9 . . ?
N14 C10 C11 118.7(6) . . ?
N14 C10 C12 116.4(6) . . ?
C11 C10 C12 59.9(5) . . ?
N14 C10 H10 116.6 . . ?
C11 C10 H10 116.6 . . ?
C12 C10 H10 116.6 . . ?
C10 C11 C12 60.5(5) . . ?
C10 C11 H11A 117.7 . . ?
C12 C11 H11A 117.7 . . ?
C10 C11 H11B 117.7 . . ?
C12 C11 H11B 117.7 . . ?
H11A C11 H11B 114.8 . . ?
N4 C2 C4 117.2(6) . . ?
N4 C2 C3 116.1(6) . . ?
C4 C2 C3 59.6(5) . . ?
N4 C2 H2 117.2 . . ?
C4 C2 H2 117.2 . . ?
C3 C2 H2 117.2 . . ?
C30 C32 C31 60.6(5) . . ?
C30 C32 H32A 117.7 . . ?
C31 C32 H32A 117.7 . . ?
C30 C32 H32B 117.7 . . ?
C31 C32 H32B 117.7 . . ?
H32A C32 H32B 114.8 . . ?
C18 C20 C19 60.2(5) . . ?
C18 C20 H20A 117.8 . . ?
C19 C20 H20A 117.8 . . ?
C18 C20 H20B 117.8 . . ?
C19 C20 H20B 117.8 . . ?
H20A C20 H20B 114.9 . . ?
C26 C28 C27 59.4(5) . . ?
C26 C28 H28A 117.8 . . ?
C27 C28 H28A 117.8 . . ?
C26 C28 H28B 117.8 . . ?
C27 C28 H28B 117.8 . . ?
H28A C28 H28B 115.0 . . ?
C22 C24 C23 59.7(5) . . ?
C22 C24 H24A 117.8 . . ?
C23 C24 H24A 117.8 . . ?
C22 C24 H24B 117.8 . . ?
C23 C24 H24B 117.8 . . ?
H24A C24 H24B 114.9 . . ?

loop_
_geom_bond_atom_site_label_1
_geom_bond_atom_site_label_2
_geom_bond_distance
_geom_bond_site_symmetry_2
_geom_bond_publ_flag
Cu2 O7 1.975(4) . ?
Cu2 N11 1.980(5) . ?
Cu2 N15 1.991(5) . ?
Cu2 O10 1.996(4) . ?
Cu2 O2 2.414(4) . ?
Cu3 O16 1.975(4) . ?
Cu3 N25 1.979(5) . ?
Cu3 N21 1.981(5) . ?
Cu3 O13 1.983(4) . ?
Cu4 N35 1.961(5) . ?
Cu4 N31 1.961(5) . ?
Cu4 O22 1.992(4) . ?
Cu4 O19 1.995(4) . ?
Cu4 O14 2.386(4) . ?
Cu1 O1 1.974(4) . ?
Cu1 O4 1.974(4) . ?
Cu1 N1 1.984(5) . ?
Cu1 N5 1.991(5) . ?
O22 N40 1.296(7) . ?
O19 N39 1.301(6) . ?
O13 N29 1.296(6) . ?
O10 N20 1.303(7) . ?
O1 N9 1.308(7) . ?
O4 N10 1.304(7) . ?
O16 N30 1.293(7) . ?
O2 N9 1.240(7) . ?
O14 N29 1.242(7) . ?
O7 N19 1.299(6) . ?
O20 N39 1.231(7) . ?
O11 N20 1.216(7) . ?
O15 N29 1.218(7) . ?
N40 O24 1.230(7) . ?
N40 O23 1.231(7) . ?
O18 N30 1.252(7) . ?
N19 O8 1.211(7) . ?
N19 O9 1.248(7) . ?
O3 N9 1.222(7) . ?
N5 C5 1.316(8) . ?
N5 N6 1.360(8) . ?
N1 C1 1.318(8) . ?
N1 N2 1.369(7) . ?
N2 N3 1.292(7) . ?
N18 C13 1.326(8) . ?
N18 N17 1.349(7) . ?
N18 C14 1.439(8) . ?
O12 N20 1.243(7) . ?
N35 C29 1.318(8) . ?
N35 N36 1.363(7) . ?
N12 N13 1.289(7) . ?
N12 N11 1.360(7) . ?
N24 C17 1.324(8) . ?
N24 N23 1.352(8) . ?
N24 C18 1.460(8) . ?
O21 N39 1.231(7) . ?
O5 N10 1.227(7) . ?
N14 C9 1.332(8) . ?
N14 N13 1.353(7) . ?
N14 C10 1.429(8) . ?
N38 C29 1.330(8) . ?
N38 N37 1.345(7) . ?
N38 C30 1.453(8) . ?
N11 C9 1.313(8) . ?
N15 C13 1.319(8) . ?
N15 N16 1.355(8) . ?
O6 N10 1.230(7) . ?
N34 C25 1.312(8) . ?
N34 N33 1.348(8) . ?
N34 C26 1.437(8) . ?
O17 N30 1.220(7) . ?
N28 C21 1.321(8) . ?
N28 N27 1.365(8) . ?
N28 C22 1.451(8) . ?
N31 C25 1.317(8) . ?
N31 N32 1.354(8) . ?
N8 C5 1.326(8) . ?
N8 N7 1.342(8) . ?
N8 C6 1.447(8) . ?
N6 N7 1.297(8) . ?
N25 C21 1.312(8) . ?
N25 N26 1.364(7) . ?
N36 N37 1.289(7) . ?
N4 C1 1.314(8) . ?
N4 N3 1.352(7) . ?
N4 C2 1.445(8) . ?
N26 N27 1.284(7) . ?
N21 C17 1.323(7) . ?
N21 N22 1.361(8) . ?
N22 N23 1.283(8) . ?
C9 H9 0.9500 . ?
C25 H25 0.9500 . ?
C5 H5 0.9500 . ?
C1 H1 0.9500 . ?
N16 N17 1.289(8) . ?
N32 N33 1.302(8) . ?
C17 H17 0.9500 . ?
C6 C8 1.474(9) . ?
C6 C7 1.483(9) . ?
C6 H6 1.0000 . ?
C30 C32 1.467(10) . ?
C30 C31 1.485(10) . ?
C30 H30 1.0000 . ?
C14 C15 1.478(9) . ?
C14 C16 1.481(10) . ?
C14 H14 1.0000 . ?
C7 C8 1.492(10) . ?
C7 H7A 0.9900 . ?
C7 H7B 0.9900 . ?
C8 H8A 0.9900 . ?
C8 H8B 0.9900 . ?
C21 H21 0.9500 . ?
C22 C23 1.484(10) . ?
C22 C24 1.487(10) . ?
C22 H22 1.0000 . ?
C29 H29 0.9500 . ?
C13 H13 0.9500 . ?
C15 C16 1.482(10) . ?
C15 H15A 0.9900 . ?
C15 H15B 0.9900 . ?
C16 H16A 0.9900 . ?
C16 H16B 0.9900 . ?
C27 C26 1.471(9) . ?
C27 C28 1.502(11) . ?
C27 H27A 0.9900 . ?
C27 H27B 0.9900 . ?
C23 C24 1.493(11) . ?
C23 H23A 0.9900 . ?
C23 H23B 0.9900 . ?
C26 C28 1.466(10) . ?
C26 H26 1.0000 . ?
C19 C18 1.484(10) . ?
C19 C20 1.487(10) . ?
C19 H19A 0.9900 . ?
C19 H19B 0.9900 . ?
C18 C20 1.475(9) . ?
C18 H18 1.0000 . ?
C3 C4 1.491(11) . ?
C3 C2 1.502(10) . ?
C3 H3A 0.9900 . ?
C3 H3B 0.9900 . ?
C31 C32 1.475(11) . ?
C31 H31A 0.9900 . ?
C31 H31B 0.9900 . ?
C12 C11 1.481(11) . ?
C12 C10 1.490(10) . ?
C12 H12A 0.9900 . ?
C12 H12B 0.9900 . ?
C4 C2 1.499(9) . ?
C4 H4A 0.9900 . ?
C4 H4B 0.9900 . ?
C10 C11 1.476(10) . ?
C10 H10 1.0000 . ?
C11 H11A 0.9900 . ?
C11 H11B 0.9900 . ?
C2 H2 1.0000 . ?
C32 H32A 0.9900 . ?
C32 H32B 0.9900 . ?
C20 H20A 0.9900 . ?
C20 H20B 0.9900 . ?
C28 H28A 0.9900 . ?
C28 H28B 0.9900 . ?
C24 H24A 0.9900 . ?
C24 H24B 0.9900 . ?

loop_
_geom_contact_atom_site_label_1
_geom_contact_atom_site_label_2
_geom_contact_distance
_geom_contact_site_symmetry_1
_geom_contact_site_symmetry_2
_geom_contact_publ_flag
? ? ? ? ? ?

loop_
_geom_hbond_atom_site_label_D
_geom_hbond_atom_site_label_H
_geom_hbond_atom_site_label_A
_geom_hbond_distance_DH
_geom_hbond_distance_HA
_geom_hbond_distance_DA
_geom_hbond_angle_DHA
_geom_hbond_site_symmetry_A
? ? ? ? ? ? ? ?

loop_
_geom_torsion_atom_site_label_1
_geom_torsion_atom_site_label_2
_geom_torsion_atom_site_label_3
_geom_torsion_atom_site_label_4
_geom_torsion
_geom_torsion_site_symmetry_1
_geom_torsion_site_symmetry_2
_geom_torsion_site_symmetry_3
_geom_torsion_site_symmetry_4
_geom_torsion_publ_flag
Cu4 O22 N40 O24 -176.6(4) . . . . ?
Cu4 O22 N40 O23 3.9(7) . . . . ?
Cu2 O7 N19 O8 19.2(7) . . . . ?
Cu2 O7 N19 O9 -159.9(4) . . . . ?
Cu4 O14 N29 O15 12.7(8) . . . . ?
Cu4 O14 N29 O13 -168.8(4) . . . . ?
Cu3 O13 N29 O15 166.6(4) . . . . ?
Cu3 O13 N29 O14 -12.1(6) . . . . ?
C1 N1 N2 N3 -0.2(7) . . . . ?
Cu1 N1 N2 N3 -173.9(4) . . . . ?
Cu2 O2 N9 O3 -10.2(8) . . . . ?
Cu2 O2 N9 O1 169.9(3) . . . . ?
Cu1 O1 N9 O3 -166.4(4) . . . . ?
Cu1 O1 N9 O2 13.6(6) . . . . ?
N13 N12 N11 C9 -0.1(7) . . . . ?
N13 N12 N11 Cu2 179.0(4) . . . . ?
Cu1 O4 N10 O5 -174.3(5) . . . . ?
Cu1 O4 N10 O6 3.9(6) . . . . ?
Cu4 O19 N39 O20 166.4(4) . . . . ?
Cu4 O19 N39 O21 -13.1(6) . . . . ?
C5 N5 N6 N7 0.3(8) . . . . ?
Cu1 N5 N6 N7 176.6(5) . . . . ?
C29 N35 N36 N37 0.5(7) . . . . ?
Cu4 N35 N36 N37 175.4(4) . . . . ?
N35 N36 N37 N38 -0.3(7) . . . . ?
C29 N38 N37 N36 0.1(7) . . . . ?
C30 N38 N37 N36 -177.8(6) . . . . ?
C21 N25 N26 N27 0.4(7) . . . . ?
Cu3 N25 N26 N27 179.5(4) . . . . ?
N1 N2 N3 N4 -0.8(7) . . . . ?
C1 N4 N3 N2 1.6(7) . . . . ?
C2 N4 N3 N2 -179.4(6) . . . . ?
N11 N12 N13 N14 0.3(7) . . . . ?
C9 N14 N13 N12 -0.4(7) . . . . ?
C10 N14 N13 N12 -177.8(6) . . . . ?
Cu2 O10 N20 O11 -178.0(5) . . . . ?
Cu2 O10 N20 O12 1.6(7) . . . . ?
N5 N6 N7 N8 -0.2(8) . . . . ?
C5 N8 N7 N6 -0.1(8) . . . . ?
C6 N8 N7 N6 -177.3(6) . . . . ?
N25 N26 N27 N28 -0.1(7) . . . . ?
C21 N28 N27 N26 -0.3(7) . . . . ?
C22 N28 N27 N26 179.5(6) . . . . ?
C17 N21 N22 N23 -1.3(8) . . . . ?
Cu3 N21 N22 N23 -176.3(5) . . . . ?
N12 N11 C9 N14 -0.1(7) . . . . ?
Cu2 N11 C9 N14 -179.2(4) . . . . ?
N13 N14 C9 N11 0.3(7) . . . . ?
C10 N14 C9 N11 177.4(6) . . . . ?
N33 N34 C25 N31 -0.7(8) . . . . ?
C26 N34 C25 N31 -177.4(6) . . . . ?
N32 N31 C25 N34 1.5(8) . . . . ?
Cu4 N31 C25 N34 177.8(4) . . . . ?
Cu3 O16 N30 O17 171.7(5) . . . . ?
Cu3 O16 N30 O18 -8.0(6) . . . . ?
N6 N5 C5 N8 -0.3(7) . . . . ?
Cu1 N5 C5 N8 -176.4(4) . . . . ?
N7 N8 C5 N5 0.3(7) . . . . ?
C6 N8 C5 N5 177.2(6) . . . . ?
N3 N4 C1 N1 -1.7(7) . . . . ?
C2 N4 C1 N1 179.3(6) . . . . ?
N2 N1 C1 N4 1.2(7) . . . . ?
Cu1 N1 C1 N4 174.2(4) . . . . ?
C13 N15 N16 N17 1.1(8) . . . . ?
Cu2 N15 N16 N17 178.6(5) . . . . ?
C25 N31 N32 N33 -1.8(9) . . . . ?
Cu4 N31 N32 N33 -178.2(6) . . . . ?
N21 N22 N23 N24 0.8(8) . . . . ?
C17 N24 N23 N22 0.0(8) . . . . ?
C18 N24 N23 N22 175.5(6) . . . . ?
N22 N21 C17 N24 1.3(7) . . . . ?
Cu3 N21 C17 N24 175.8(4) . . . . ?
N23 N24 C17 N21 -0.8(8) . . . . ?
C18 N24 C17 N21 -175.6(6) . . . . ?
C5 N8 C6 C8 40.5(10) . . . . ?
N7 N8 C6 C8 -143.0(7) . . . . ?
C5 N8 C6 C7 110.3(8) . . . . ?
N7 N8 C6 C7 -73.1(8) . . . . ?
C29 N38 C30 C32 -177.6(7) . . . . ?
N37 N38 C30 C32 -0.2(10) . . . . ?
C29 N38 C30 C31 112.6(8) . . . . ?
N37 N38 C30 C31 -70.0(9) . . . . ?
C13 N18 C14 C15 15.8(11) . . . . ?
N17 N18 C14 C15 -161.8(7) . . . . ?
C13 N18 C14 C16 -55.2(10) . . . . ?
N17 N18 C14 C16 127.2(7) . . . . ?
N15 N16 N17 N18 -1.3(9) . . . . ?
C13 N18 N17 N16 1.0(8) . . . . ?
C14 N18 N17 N16 179.2(6) . . . . ?
N31 N32 N33 N34 1.4(10) . . . . ?
C25 N34 N33 N32 -0.5(9) . . . . ?
C26 N34 N33 N32 176.4(7) . . . . ?
N8 C6 C7 C8 -107.8(7) . . . . ?
N8 C6 C8 C7 108.8(7) . . . . ?
N26 N25 C21 N28 -0.6(7) . . . . ?
Cu3 N25 C21 N28 -179.5(4) . . . . ?
N27 N28 C21 N25 0.6(7) . . . . ?
C22 N28 C21 N25 -179.2(6) . . . . ?
C21 N28 C22 C23 -65.4(9) . . . . ?
N27 N28 C22 C23 114.9(7) . . . . ?
C21 N28 C22 C24 -134.4(7) . . . . ?
N27 N28 C22 C24 45.8(9) . . . . ?
N36 N35 C29 N38 -0.4(7) . . . . ?
Cu4 N35 C29 N38 -175.2(4) . . . . ?
N37 N38 C29 N35 0.2(7) . . . . ?
C30 N38 C29 N35 177.9(6) . . . . ?
N16 N15 C13 N18 -0.4(8) . . . . ?
Cu2 N15 C13 N18 -177.7(5) . . . . ?
N17 N18 C13 N15 -0.3(8) . . . . ?
C14 N18 C13 N15 -178.2(6) . . . . ?
N18 C14 C15 C16 -109.9(7) . . . . ?
N18 C14 C16 C15 109.8(7) . . . . ?
N28 C22 C23 C24 -106.6(7) . . . . ?
C25 N34 C26 C28 -157.2(7) . . . . ?
N33 N34 C26 C28 26.6(10) . . . . ?
C25 N34 C26 C27 130.5(7) . . . . ?
N33 N34 C26 C27 -45.8(10) . . . . ?
C28 C27 C26 N34 110.2(8) . . . . ?
C17 N24 C18 C20 -90.4(9) . . . . ?
N23 N24 C18 C20 95.3(8) . . . . ?
C17 N24 C18 C19 -21.6(11) . . . . ?
N23 N24 C18 C19 164.2(6) . . . . ?
C20 C19 C18 N24 -107.1(7) . . . . ?
N38 C30 C31 C32 109.1(7) . . . . ?
C9 N14 C10 C11 54.4(10) . . . . ?
N13 N14 C10 C11 -128.9(7) . . . . ?
C9 N14 C10 C12 122.9(8) . . . . ?
N13 N14 C10 C12 -60.4(9) . . . . ?
C11 C12 C10 N14 -109.4(7) . . . . ?
N14 C10 C11 C12 105.6(7) . . . . ?
C1 N4 C2 C4 121.0(8) . . . . ?
N3 N4 C2 C4 -57.9(9) . . . . ?
C1 N4 C2 C3 53.5(9) . . . . ?
N3 N4 C2 C3 -125.4(6) . . . . ?
C3 C4 C2 N4 -105.7(7) . . . . ?
C4 C3 C2 N4 107.6(7) . . . . ?
N38 C30 C32 C31 -108.4(7) . . . . ?
N24 C18 C20 C19 107.9(7) . . . . ?
N34 C26 C28 C27 -109.9(7) . . . . ?
N28 C22 C24 C23 108.7(7) . . . . ?
